data_4020651
loop_
_publ_author_name
'Jun Yin'
'Ronald L. Elsenbaumer'

_publ_section_title
;
 Efficient Synthesis and Characterization of
 Novel Bibenzimidazole Oligomers and Polymers as
 Potential Conjugated Chelating Ligands
;
_journal_name_full 'Journal of Organic Chemistry'
_journal_page_first 9436
_journal_page_last 9446
_journal_paper_doi 10.1021/jo051515h
_journal_volume 70
_journal_year 2005
_chemical_formula_sum 'C26 H15 F18 N4 O12'
_chemical_formula_weight 917.42
_space_group_IT_number 14
_symmetry_cell_setting monoclinic
_symmetry_space_group_name_Hall '-P 2ybc'
_symmetry_space_group_name_H-M 'P 1 21/c 1'
_cell_angle_alpha 90.00
_cell_angle_beta 100.13(3)
_cell_angle_gamma 90.00
_cell_formula_units_Z 4
_cell_length_a 22.067(4)
_cell_length_b 19.299(4)
_cell_length_c 8.537(2)
_cell_measurement_temperature 293(2)
_cell_volume 3579.0(12)
_diffrn_ambient_temperature 293(2)
_exptl_crystal_density_diffrn 1.703
_refine_ls_R_factor_obs 0.0755
_refine_ls_wR_factor_obs 0.1797
_cod_original_sg_symbol_H-M 'P 21/c'
_cod_database_code 4020651

loop_
_symmetry_equiv_pos_as_xyz
'x, y, z'
'-x, y+1/2, -z+1/2'
'-x, -y, -z'
'x, -y-1/2, z-1/2'

loop_
_atom_site_aniso_label
_atom_site_aniso_U_11
_atom_site_aniso_U_22
_atom_site_aniso_U_33
_atom_site_aniso_U_23
_atom_site_aniso_U_13
_atom_site_aniso_U_12
N1 0.030(2) 0.027(2) 0.039(2) -0.001(2) -0.003(2) 0.002(2)
C2 0.031(3) 0.036(3) 0.033(3) 0.002(2) -0.001(2) 0.005(2)
C3 0.039(3) 0.047(3) 0.046(3) -0.005(2) -0.008(3) 0.003(2)
C4 0.034(3) 0.060(4) 0.057(4) 0.003(3) -0.012(3) 0.004(3)
C5 0.035(3) 0.059(4) 0.065(4) 0.016(3) 0.001(3) 0.014(3)
C6 0.042(3) 0.035(3) 0.059(4) 0.010(2) 0.002(3) 0.010(2)
C7 0.030(3) 0.036(3) 0.035(3) 0.004(2) 0.000(2) 0.004(2)
N8 0.033(2) 0.024(2) 0.046(2) 0.001(2) -0.002(2) 0.003(2)
C9 0.029(3) 0.030(2) 0.035(3) 0.003(2) 0.001(2) 0.002(2)
C10 0.030(3) 0.026(2) 0.034(3) 0.003(2) 0.003(2) 0.001(2)
N11 0.030(2) 0.024(2) 0.039(2) -0.002(2) -0.001(2) 0.001(2)
C12 0.027(3) 0.028(2) 0.036(3) 0.000(2) -0.002(2) 0.000(2)
C13 0.038(3) 0.028(3) 0.070(4) -0.011(2) -0.011(3) 0.007(2)
C14 0.033(3) 0.030(3) 0.063(4) -0.006(2) -0.007(3) 0.011(2)
C15 0.027(2) 0.029(2) 0.030(3) 0.000(2) 0.000(2) -0.001(2)
C16 0.029(3) 0.028(2) 0.037(3) 0.002(2) 0.001(2) -0.001(2)
C17 0.029(3) 0.028(2) 0.034(3) 0.003(2) 0.006(2) 0.004(2)
N18 0.030(2) 0.025(2) 0.047(2) 0.000(2) -0.003(2) 0.005(2)
O101 0.046(2) 0.027(2) 0.063(2) -0.010(2) -0.006(2) 0.002(2)
O102 0.057(2) 0.035(2) 0.060(3) -0.007(2) -0.012(2) -0.005(2)
C101 0.044(3) 0.029(3) 0.043(3) -0.002(2) 0.004(2) -0.004(2)
C102 0.054(4) 0.038(3) 0.051(4) -0.010(3) -0.001(3) 0.006(3)
F101 0.076(3) 0.061(2) 0.109(3) -0.034(2) 0.004(2) 0.026(2)
F102 0.044(2) 0.061(2) 0.155(4) -0.009(2) -0.005(2) -0.002(2)
F103 0.105(3) 0.115(3) 0.059(3) 0.020(2) 0.003(2) 0.055(3)
O201 0.048(2) 0.024(2) 0.070(3) 0.000(2) -0.002(2) 0.002(2)
O202 0.058(3) 0.033(2) 0.159(5) -0.003(3) 0.032(3) -0.007(2)
C201 0.050(3) 0.028(3) 0.060(4) -0.003(2) 0.009(3) 0.003(2)
C202 0.060(4) 0.033(3) 0.078(5) -0.002(3) 0.006(3) 0.001(3)
F201 0.049(2) 0.061(2) 0.176(5) -0.019(3) 0.002(2) 0.003(2)
F202 0.083(3) 0.077(3) 0.100(3) -0.030(2) 0.026(2) 0.016(2)
F203 0.125(4) 0.063(2) 0.117(4) 0.032(2) 0.015(3) 0.042(2)
O301 0.063(3) 0.051(2) 0.071(3) -0.013(2) -0.017(2) -0.003(2)
O302 0.105(4) 0.060(3) 0.076(3) -0.014(2) 0.000(3) -0.023(3)
C301 0.059(4) 0.054(4) 0.044(3) -0.007(3) 0.005(3) -0.021(3)
C302 0.068(5) 0.093(5) 0.055(4) 0.000(4) -0.010(4) -0.010(4)
F301 0.102(4) 0.216(6) 0.083(3) 0.002(4) -0.010(3) 0.076(4)
F302 0.134(5) 0.162(5) 0.139(5) 0.099(4) -0.044(4) -0.022(4)
F303 0.099(4) 0.171(5) 0.112(4) -0.051(4) -0.051(3) -0.007(3)
O401 0.095(3) 0.036(2) 0.055(3) 0.003(2) 0.011(2) 0.001(2)
O402 0.122(4) 0.071(3) 0.063(3) 0.023(2) 0.033(3) 0.012(3)
C401 0.055(4) 0.048(3) 0.053(4) 0.007(3) 0.018(3) 0.000(3)
C402 0.069(4) 0.046(3) 0.060(4) -0.005(3) 0.013(4) -0.003(3)
F401 0.218(6) 0.059(2) 0.087(3) -0.016(2) 0.077(4) -0.023(3)
F402 0.192(5) 0.049(2) 0.116(4) 0.002(2) 0.096(4) -0.014(3)
F403 0.129(5) 0.081(4) 0.355(11) -0.040(5) -0.109(6) 0.051(3)
O501 0.108(4) 0.040(2) 0.115(4) 0.012(3) 0.059(3) 0.012(2)
O502 0.113(4) 0.101(4) 0.073(3) -0.006(3) 0.034(3) 0.039(3)
C501 0.067(4) 0.052(4) 0.064(4) -0.005(3) 0.018(4) 0.006(3)
C502 0.137(8) 0.049(4) 0.084(6) 0.012(4) 0.069(5) 0.014(4)
F501 0.218(6) 0.055(2) 0.105(4) -0.022(2) 0.080(4) -0.020(3)
F502 0.359(10) 0.075(3) 0.136(5) 0.053(3) 0.164(6) 0.059(4)
F503 0.141(5) 0.101(4) 0.155(5) 0.023(3) 0.057(4) 0.065(3)
O601 0.074(3) 0.049(3) 0.145(5) 0.017(3) 0.050(3) 0.003(2)
O602 0.119(5) 0.063(4) 0.221(8) 0.020(4) 0.078(5) -0.005(3)
C601 0.069(5) 0.054(4) 0.094(5) -0.002(4) 0.028(4) -0.012(4)
C602 0.076(6) 0.103(7) 0.130(9) -0.006(6) 0.036(6) 0.000(5)
F601 0.139(6) 0.214(8) 0.429(16) -0.209(10) 0.072(8) 0.015(6)
F602 0.173(7) 0.184(7) 0.398(14) 0.040(8) 0.200(9) 0.014(6)
F603 0.166(7) 0.349(14) 0.194(8) 0.040(8) 0.053(6) 0.164(9)

loop_
_atom_site_label
_atom_site_type_symbol
_atom_site_fract_x
_atom_site_fract_y
_atom_site_fract_z
_atom_site_U_iso_or_equiv
_atom_site_thermal_displace_type
_atom_site_occupancy
_atom_site_calc_flag
_atom_site_refinement_flags
_atom_site_disorder_group
N1 N 0.1761(2) 0.4495(2) 0.5223(4) 0.0331(9) Uani 1 d . .
H1A H 0.1851(2) 0.4041(2) 0.5176(4) 0.040 Uiso 1 d R .
C2 C 0.1210(2) 0.4804(2) 0.4541(5) 0.0338(11) Uani 1 d . .
C3 C 0.0678(2) 0.4532(3) 0.3644(6) 0.0458(13) Uani 1 d . .
H3A H 0.0637(2) 0.4047(3) 0.3401(6) 0.055 Uiso 1 d R .
C4 C 0.0222(2) 0.4998(3) 0.3126(7) 0.0530(15) Uani 1 d . .
H4A H -0.0152(2) 0.4836(3) 0.2479(7) 0.064 Uiso 1 d R .
C5 C 0.0274(2) 0.5701(3) 0.3502(7) 0.054(2) Uani 1 d . .
H5A H -0.0064(2) 0.6006(3) 0.3123(7) 0.065 Uiso 1 d R .
C6 C 0.0794(2) 0.5972(3) 0.4396(7) 0.0463(13) Uani 1 d . .
H6A H 0.0831(2) 0.6455(3) 0.4656(7) 0.056 Uiso 1 d R .
C7 C 0.1269(2) 0.5505(2) 0.4926(6) 0.0344(11) Uani 1 d . .
N8 N 0.1851(2) 0.5593(2) 0.5797(5) 0.0355(10) Uani 1 d . .
H8A H 0.2012(2) 0.5996(2) 0.6201(5) 0.043 Uiso 1 d R .
C9 C 0.2137(2) 0.4982(2) 0.5947(5) 0.0316(11) Uani 1 d . .
C10 C 0.2758(2) 0.4866(2) 0.6779(5) 0.0301(10) Uani 1 d . .
N11 N 0.3044(2) 0.4254(2) 0.6939(4) 0.0320(9) Uani 1 d . .
H11A H 0.2880(2) 0.3848(2) 0.6559(4) 0.038 Uiso 1 d R .
C12 C 0.3632(2) 0.4347(2) 0.7770(5) 0.0312(11) Uani 1 d . .
C13 C 0.4106(2) 0.3893(2) 0.8250(7) 0.0476(14) Uani 1 d . .
H13A H 0.4066(2) 0.3409(2) 0.7986(7) 0.057 Uiso 1 d R .
C14 C 0.4637(2) 0.4163(2) 0.9111(7) 0.0439(13) Uani 1 d . .
H14A H 0.4974(2) 0.3854(2) 0.9463(7) 0.053 Uiso 1 d R .
C15 C 0.4711(2) 0.4874(2) 0.9516(5) 0.0295(10) Uani 1 d . .
C16 C 0.4227(2) 0.5322(2) 0.8990(5) 0.0323(11) Uani 1 d . .
H16A H 0.4258(2) 0.5809(2) 0.9220(5) 0.039 Uiso 1 d R .
C17 C 0.3694(2) 0.5043(2) 0.8127(5) 0.0303(10) Uani 1 d . .
N18 N 0.3138(2) 0.5354(2) 0.7489(5) 0.0353(10) Uani 1 d . .
H18A H 0.3048(2) 0.5807(2) 0.7544(5) 0.042 Uiso 1 d R .
O101 O 0.2317(2) 0.3226(2) 0.5499(4) 0.0475(9) Uani 1 d . .
O102 O 0.1948(2) 0.2260(2) 0.4255(5) 0.0533(10) Uani 1 d . .
C101 C 0.2344(2) 0.2611(2) 0.5119(6) 0.0392(12) Uani 1 d . .
C102 C 0.2949(3) 0.2240(3) 0.5804(7) 0.0491(14) Uani 1 d . .
F101 F 0.3041(2) 0.1687(2) 0.4996(5) 0.0834(12) Uani 1 d . .
F102 F 0.3427(2) 0.2650(2) 0.5831(6) 0.0897(13) Uani 1 d . .
F103 F 0.2949(2) 0.2039(2) 0.7274(5) 0.0947(14) Uani 1 d . .
O201 O 0.2587(2) 0.6618(2) 0.7264(5) 0.0489(10) Uani 1 d . .
O202 O 0.3104(2) 0.7597(2) 0.7186(7) 0.081(2) Uani 1 d . .
C201 C 0.2634(3) 0.7254(2) 0.7195(7) 0.0461(13) Uani 1 d . .
C202 C 0.2035(3) 0.7669(3) 0.7103(8) 0.058(2) Uani 1 d . .
F201 F 0.1543(2) 0.7278(2) 0.6832(6) 0.0974(15) Uani 1 d . .
F202 F 0.2029(2) 0.8010(2) 0.8458(5) 0.0856(12) Uani 1 d . .
F203 F 0.1982(2) 0.8140(2) 0.5977(6) 0.102(2) Uani 1 d . .
O301 O 0.1024(2) 0.2907(2) 0.2540(5) 0.0649(12) Uani 1 d . .
H301 H 0.1409(2) 0.2713(2) 0.3210(5) 0.078 Uiso 1 d R .
O302 O 0.0820(2) 0.1933(2) 0.1164(6) 0.0824(15) Uani 1 d . .
C301 C 0.0725(3) 0.2520(3) 0.1442(7) 0.0528(15) Uani 1 d . .
C302 C 0.0200(4) 0.2923(4) 0.0464(9) 0.074(2) Uani 1 d . .
F301 F -0.0158(2) 0.3201(4) 0.1311(6) 0.137(2) Uani 1 d . .
F302 F 0.0414(3) 0.3443(3) -0.0265(7) 0.154(3) Uani 1 d . .
F303 F -0.0121(2) 0.2560(3) -0.0644(6) 0.136(2) Uani 1 d . .
O401 O 0.1819(2) 0.4099(2) 0.9030(5) 0.0623(11) Uani 1 d . .
H401 H 0.1738(2) 0.3619(2) 0.8970(5) 0.075 Uiso 1 d R .
O402 O 0.1883(2) 0.4073(2) 1.1666(6) 0.0832(15) Uani 1 d . .
C401 C 0.1806(3) 0.4363(3) 1.0423(8) 0.0511(14) Uani 1 d . .
C402 C 0.1686(3) 0.5142(3) 1.0296(8) 0.058(2) Uani 1 d . .
F401 F 0.1758(3) 0.5421(2) 1.1698(5) 0.115(2) Uani 1 d . .
F402 F 0.2089(3) 0.5457(2) 0.9584(6) 0.110(2) Uani 1 d . .
F403 F 0.1163(3) 0.5286(3) 0.9588(11) 0.207(4) Uani 1 d . .
O501 O 0.3409(2) 0.6082(2) 0.1869(6) 0.083(2) Uani 1 d . .
H501 H 0.3294(2) 0.6602(2) 0.2035(6) 0.099 Uiso 1 d R .
O502 O 0.3050(3) 0.5818(3) 0.4083(6) 0.094(2) Uani 1 d . .
C501 C 0.3313(3) 0.5681(3) 0.3025(8) 0.060(2) Uani 1 d . .
C502 C 0.3570(5) 0.4970(4) 0.2868(10) 0.084(2) Uani 1 d . .
F501 F 0.3346(3) 0.4692(2) 0.1438(6) 0.120(2) Uani 1 d . .
F502 F 0.3443(4) 0.4552(2) 0.3920(7) 0.175(3) Uani 1 d . .
F503 F 0.4169(3) 0.4987(3) 0.2843(7) 0.129(2) Uani 1 d . .
O601 O 0.4050(2) 0.6853(2) 0.6724(7) 0.086(2) Uani 1 d . .
H601 H 0.3760(2) 0.7107(2) 0.7441(7) 0.103 Uiso 1 d R .
O602 O 0.4369(3) 0.7783(3) 0.5646(9) 0.128(3) Uani 1 d . .
C601 C 0.4420(3) 0.7202(4) 0.6057(9) 0.071(2) Uani 1 d . .
C602 C 0.4956(4) 0.6774(5) 0.5762(15) 0.101(3) Uani 1 d . .
F601 F 0.4839(3) 0.6238(5) 0.5063(15) 0.258(6) Uani 1 d . .
F602 F 0.5336(4) 0.7093(4) 0.5113(14) 0.234(5) Uani 1 d . .
F603 F 0.5286(4) 0.6571(6) 0.7067(11) 0.234(5) Uani 1 d . .

loop_
_geom_bond_atom_site_label_1
_geom_bond_atom_site_label_2
_geom_bond_distance
_geom_bond_site_symmetry_2
_geom_bond_publ_flag
N1 C9 1.333(6) . ?
N1 C2 1.387(6) . ?
C2 C3 1.386(7) . ?
C2 C7 1.394(6) . ?
C3 C4 1.366(7) . ?
C4 C5 1.394(8) . ?
C5 C6 1.365(8) . ?
C6 C7 1.395(7) . ?
C7 N8 1.376(6) . ?
N8 C9 1.333(6) . ?
C9 C10 1.444(6) . ?
C10 N18 1.334(6) . ?
C10 N11 1.336(5) . ?
N11 C12 1.377(6) . ?
C12 C13 1.371(6) . ?
C12 C17 1.379(6) . ?
C13 C14 1.371(7) . ?
C14 C15 1.418(6) . ?
C15 C16 1.386(6) . ?
C15 C15 1.476(9) 3_667 ?
C16 C17 1.381(6) . ?
C17 N18 1.389(6) . ?
O101 C101 1.234(5) . ?
O102 C101 1.241(6) . ?
C101 C102 1.537(7) . ?
C102 F101 1.307(6) . ?
C102 F103 1.313(7) . ?
C102 F102 1.316(6) . ?
O201 C201 1.233(6) . ?
O202 C201 1.232(6) . ?
C201 C202 1.537(8) . ?
C202 F203 1.314(7) . ?
C202 F201 1.309(7) . ?
C202 F202 1.333(7) . ?
O301 C301 1.288(6) . ?
O302 C301 1.184(7) . ?
C301 C302 1.518(9) . ?
C302 F301 1.279(8) . ?
C302 F303 1.286(8) . ?
C302 F302 1.311(8) . ?
O401 C401 1.299(7) . ?
O402 C401 1.185(7) . ?
C401 C402 1.526(8) . ?
C402 F403 1.237(8) . ?
C402 F401 1.296(7) . ?
C402 F402 1.311(7) . ?
O501 C501 1.300(7) . ?
O502 C501 1.186(7) . ?
C501 C502 1.500(9) . ?
C502 F502 1.274(7) . ?
C502 F503 1.325(10) . ?
C502 F501 1.345(9) . ?
O601 C601 1.269(7) . ?
O602 C601 1.174(8) . ?
C601 C602 1.499(11) . ?
C602 F601 1.200(11) . ?
C602 F602 1.245(10) . ?
C602 F603 1.280(12) . ?
